data_7214248
loop_
_publ_author_name
'Liu, Jian-Qiang'
'Wu, Jian'
'Wang, Yao-Yu'
'Lin, Jian-Tao'
'Sakiyama, Hiroshi'

_publ_section_title
;
 Different interpenetrated coordination polymers based on flexible
 dicarboxylate ligands: topological diversity and magnetism
;
_journal_issue 15
_journal_name_full CrystEngComm
_journal_page_first 3103
_journal_paper_doi 10.1039/c3ce42338g
_journal_volume 16
_journal_year 2014
_chemical_formula_sum 'C48 H44 Co2 N2 O12'
_chemical_formula_weight 958.71
_chemical_name_systematic
; 
 ? 
;
_space_group_IT_number 14
_symmetry_cell_setting monoclinic
_symmetry_space_group_name_Hall '-P 2ybc'
_symmetry_space_group_name_H-M 'P 1 21/c 1'
_atom_sites_solution_hydrogens geom
_atom_sites_solution_primary direct
_atom_sites_solution_secondary difmap
_audit_creation_method SHELXL-97
_cell_angle_alpha 90.00
_cell_angle_beta 107.835(8)
_cell_angle_gamma 90.00
_cell_formula_units_Z 2
_cell_length_a 13.0721(8)
_cell_length_b 8.1857(4)
_cell_length_c 21.867(3)
_cell_measurement_reflns_used 922
_cell_measurement_temperature 119.6(9)
_cell_measurement_theta_max 22.28
_cell_measurement_theta_min 2.97
_cell_volume 2227.4(4)
_computing_cell_refinement APEX2
_computing_data_collection 'APEX2 (Bruker, 2004)'
_computing_data_reduction APEX2
_computing_molecular_graphics APEX2
_computing_publication_material APEX2
_computing_structure_refinement 'SHELXL-97 (Sheldrick, 1997)'
_computing_structure_solution 'SHELXS-97 (Sheldrick, 1990)'
_diffrn_ambient_temperature 119.6(9)
_diffrn_measured_fraction_theta_full 0.981
_diffrn_measured_fraction_theta_max 0.981
_diffrn_radiation_monochromator graphite
_diffrn_radiation_source 'fine-focus sealed tube'
_diffrn_radiation_type MoK\a
_diffrn_radiation_wavelength 0.71073
_diffrn_reflns_av_R_equivalents 0.1004
_diffrn_reflns_av_sigmaI/netI 0.1562
_diffrn_reflns_limit_h_max 16
_diffrn_reflns_limit_h_min -14
_diffrn_reflns_limit_k_max 10
_diffrn_reflns_limit_k_min -10
_diffrn_reflns_limit_l_max 21
_diffrn_reflns_limit_l_min -28
_diffrn_reflns_number 10846
_diffrn_reflns_theta_full 27.10
_diffrn_reflns_theta_max 27.10
_diffrn_reflns_theta_min 2.67
_exptl_absorpt_coefficient_mu 0.811
_exptl_absorpt_correction_T_max 1.00000
_exptl_absorpt_correction_T_min 0.84590
_exptl_absorpt_correction_type multi-scan
_exptl_absorpt_process_details SADABS
_exptl_crystal_colour pink
_exptl_crystal_density_diffrn 1.429
_exptl_crystal_density_method 'not measured'
_exptl_crystal_description block
_exptl_crystal_F_000 992
_exptl_crystal_size_max 0.18
_exptl_crystal_size_mid 0.10
_exptl_crystal_size_min 0.05
_refine_diff_density_max 0.834
_refine_diff_density_min -0.655
_refine_diff_density_rms 0.111
_refine_ls_extinction_method none
_refine_ls_goodness_of_fit_ref 1.032
_refine_ls_hydrogen_treatment mixed
_refine_ls_matrix_type full
_refine_ls_number_parameters 308
_refine_ls_number_reflns 4817
_refine_ls_number_restraints 39
_refine_ls_restrained_S_all 1.039
_refine_ls_R_factor_all 0.1537
_refine_ls_R_factor_gt 0.0747
_refine_ls_shift/su_max 0.000
_refine_ls_shift/su_mean 0.000
_refine_ls_structure_factor_coef Fsqd
_refine_ls_weighting_details 'calc w=1/[\s^2^(Fo^2^)+(0.0350P)^2^+2.3655P] where P=(Fo^2^+2Fc^2^)/3'
_refine_ls_weighting_scheme calc
_refine_ls_wR_factor_gt 0.1255
_refine_ls_wR_factor_ref 0.1658
_reflns_number_gt 2640
_reflns_number_total 4817
_reflns_threshold_expression >2sigma(I)
_cod_data_source_file c3ce42338g.txt
_cod_data_source_block 3
_cod_original_sg_symbol_H-M 'P 21/c'
_cod_database_code 7214248

loop_
_symmetry_equiv_pos_as_xyz
'x, y, z'
'-x, y+1/2, -z+1/2'
'-x, -y, -z'
'x, -y-1/2, z-1/2'

loop_
_atom_site_label
_atom_site_type_symbol
_atom_site_fract_x
_atom_site_fract_y
_atom_site_fract_z
_atom_site_U_iso_or_equiv
_atom_site_adp_type
_atom_site_occupancy
_atom_site_symmetry_multiplicity
_atom_site_calc_flag
_atom_site_refinement_flags
_atom_site_disorder_group
Co1 Co 0.47417(5) 0.64354(8) 0.03034(4) 0.0216(2) Uani 1 1 d . .
O1 O 0.4452(3) 0.4719(4) 0.08840(19) 0.0252(9) Uani 1 1 d . .
O2 O 0.4985(3) 0.2502(4) 0.04532(18) 0.0238(9) Uani 1 1 d . .
O3 O 0.3245(3) -0.0756(5) 0.2563(2) 0.0427(12) Uani 1 1 d . .
O4 O 0.1152(3) -0.3809(5) 0.2237(2) 0.0359(11) Uani 1 1 d . .
O5 O -0.3897(3) -0.2577(4) 0.09697(19) 0.0250(9) Uani 1 1 d . .
O6 O -0.3627(3) -0.4797(4) 0.04670(19) 0.0260(9) Uani 1 1 d . .
N4 N 0.3363(3) 0.7755(5) 0.0252(2) 0.0228(11) Uani 1 1 d . .
C1 C 0.4587(4) 0.3195(7) 0.0855(3) 0.0262(14) Uani 1 1 d . .
C2 C 0.4265(4) 0.2132(6) 0.1311(3) 0.0223(13) Uani 1 1 d . .
C3 C 0.4512(4) 0.0474(6) 0.1352(3) 0.0257(14) Uani 1 1 d . .
H3 H 0.4905 0.0032 0.1091 0.031 Uiso 1 1 calc R .
C4 C 0.4195(4) -0.0540(7) 0.1768(3) 0.0304(14) Uani 1 1 d . .
H4 H 0.4366 -0.1671 0.1791 0.037 Uiso 1 1 calc R .
C5 C 0.3627(4) 0.0118(7) 0.2147(3) 0.0330(15) Uani 1 1 d . .
C6 C 0.3394(5) 0.1782(7) 0.2123(3) 0.0363(16) Uani 1 1 d . .
H6 H 0.3015 0.2230 0.2391 0.044 Uiso 1 1 calc R .
C7 C 0.3714(4) 0.2772(7) 0.1710(3) 0.0296(14) Uani 1 1 d . .
H7 H 0.3559 0.3907 0.1696 0.035 Uiso 1 1 calc R .
C8 C 0.3317(4) -0.2490(7) 0.2544(3) 0.0315(15) Uani 1 1 d . .
H8A H 0.4078 -0.2837 0.2662 0.038 Uiso 1 1 calc R .
H8B H 0.2939 -0.2900 0.2107 0.038 Uiso 1 1 calc R .
C9 C 0.2793(4) -0.3149(7) 0.3023(3) 0.0384(17) Uani 1 1 d . .
H9A H 0.2934 -0.4337 0.3078 0.046 Uiso 1 1 calc R .
H9B H 0.3123 -0.2618 0.3444 0.046 Uiso 1 1 calc R .
C10 C 0.1595(4) -0.2860(8) 0.2815(3) 0.0351(15) Uani 1 1 d . .
H10A H 0.1287 -0.3218 0.3154 0.042 Uiso 1 1 calc R .
H10B H 0.1434 -0.1686 0.2728 0.042 Uiso 1 1 calc R .
C11 C 0.0087(4) -0.3670(7) 0.1932(3) 0.0272(14) Uani 1 1 d . .
C12 C -0.0606(4) -0.2591(7) 0.2098(3) 0.0290(14) Uani 1 1 d . .
H12 H -0.0343 -0.1868 0.2451 0.035 Uiso 1 1 calc R .
C13 C -0.1686(4) -0.2586(6) 0.1741(3) 0.0247(13) Uani 1 1 d . .
H13 H -0.2154 -0.1829 0.1848 0.030 Uiso 1 1 calc R .
C14 C -0.2099(4) -0.3642(6) 0.1235(3) 0.0214(12) Uani 1 1 d . .
C15 C -0.1403(4) -0.4721(7) 0.1069(3) 0.0286(14) Uani 1 1 d . .
H15 H -0.1673 -0.5464 0.0723 0.034 Uiso 1 1 calc R .
C16 C -0.0319(4) -0.4710(7) 0.1408(3) 0.0305(15) Uani 1 1 d . .
H16 H 0.0155 -0.5420 0.1283 0.037 Uiso 1 1 calc R .
C17 C -0.3273(4) -0.3664(7) 0.0870(3) 0.0225(12) Uani 1 1 d . .
C18 C 0.3109(4) 0.9151(7) -0.0068(3) 0.0360(16) Uani 1 1 d . .
H18 H 0.3589 0.9583 -0.0277 0.043 Uiso 1 1 calc R .
C19 C 0.2180(5) 1.0001(8) -0.0110(4) 0.052(2) Uani 1 1 d . .
H19 H 0.2022 1.0989 -0.0349 0.063 Uiso 1 1 calc R .
C20 C 0.1481(5) 0.9400(9) 0.0197(4) 0.062(2) Uani 1 1 d D .
C21 C 0.1737(5) 0.7947(8) 0.0528(4) 0.053(2) Uani 1 1 d . .
H21 H 0.1274 0.7497 0.0744 0.064 Uiso 1 1 calc R .
C22 C 0.2675(4) 0.7155(7) 0.0540(3) 0.0277(14) Uani 1 1 d . .
H22 H 0.2839 0.6144 0.0762 0.033 Uiso 1 1 calc R .
C23 C 0.0479(5) 1.0380(9) 0.0238(4) 0.029(2) Uani 0.722(11) 1 d PDU 1
H23A H 0.0550 1.1479 0.0056 0.035 Uiso 0.722(11) 1 calc PR 1
C24 C 0.0471(9) 1.0711(16) 0.0910(6) 0.092(5) Uani 0.722(11) 1 d PDU 1
H24A H -0.0200 1.1263 0.0899 0.138 Uiso 0.722(11) 1 calc PR 1
H24B H 0.1082 1.1410 0.1128 0.138 Uiso 0.722(11) 1 calc PR 1
H24C H 0.0525 0.9676 0.1143 0.138 Uiso 0.722(11) 1 calc PR 1
C23B C 0.0249(9) 0.956(3) -0.0218(7) 0.063(7) Uani 0.278(11) 1 d PDU 2
H23B H 0.0171 1.0205 -0.0618 0.076 Uiso 0.278(11) 1 calc PR 2
C24B C -0.054(2) 0.812(3) -0.0352(17) 0.086(10) Uani 0.278(11) 1 d PDU 2
H24D H -0.1140 0.8345 -0.0738 0.129 Uiso 0.278(11) 1 calc PR 2
H24E H -0.0809 0.7959 0.0015 0.129 Uiso 0.278(11) 1 calc PR 2
H24F H -0.0166 0.7125 -0.0419 0.129 Uiso 0.278(11) 1 calc PR 2

loop_
_atom_site_aniso_label
_atom_site_aniso_U_11
_atom_site_aniso_U_22
_atom_site_aniso_U_33
_atom_site_aniso_U_23
_atom_site_aniso_U_13
_atom_site_aniso_U_12
Co1 0.0183(4) 0.0185(4) 0.0292(5) 0.0002(4) 0.0089(3) 0.0034(3)
O1 0.023(2) 0.022(2) 0.033(3) 0.0056(19) 0.0125(18) 0.0069(16)
O2 0.022(2) 0.023(2) 0.029(3) 0.0005(19) 0.0118(17) 0.0028(15)
O3 0.059(3) 0.032(2) 0.046(3) 0.006(2) 0.028(2) -0.012(2)
O4 0.017(2) 0.039(3) 0.045(3) -0.008(2) -0.0017(18) -0.0023(17)
O5 0.023(2) 0.022(2) 0.030(3) -0.0008(19) 0.0088(17) 0.0056(16)
O6 0.020(2) 0.021(2) 0.036(3) -0.001(2) 0.0067(18) 0.0023(16)
N4 0.021(2) 0.016(2) 0.035(3) -0.002(2) 0.014(2) 0.0015(18)
C1 0.015(3) 0.034(4) 0.025(4) 0.007(3) 0.000(2) -0.002(2)
C2 0.018(3) 0.027(3) 0.023(3) 0.001(3) 0.008(2) -0.002(2)
C3 0.018(3) 0.024(3) 0.036(4) -0.003(3) 0.008(3) -0.002(2)
C4 0.029(3) 0.028(3) 0.035(4) 0.000(3) 0.010(3) -0.002(3)
C5 0.035(3) 0.023(3) 0.040(4) 0.004(3) 0.009(3) -0.008(3)
C6 0.040(4) 0.037(4) 0.039(4) -0.003(3) 0.024(3) 0.002(3)
C7 0.034(3) 0.022(3) 0.037(4) 0.000(3) 0.017(3) 0.003(2)
C8 0.027(3) 0.032(4) 0.030(4) 0.008(3) 0.002(3) -0.007(3)
C9 0.020(3) 0.040(4) 0.046(5) 0.010(3) -0.002(3) -0.012(3)
C10 0.026(3) 0.044(4) 0.031(4) 0.005(3) 0.001(3) -0.011(3)
C11 0.017(3) 0.022(3) 0.040(4) 0.000(3) 0.005(3) -0.002(2)
C12 0.027(3) 0.026(3) 0.038(4) -0.010(3) 0.015(3) -0.007(2)
C13 0.021(3) 0.021(3) 0.035(4) 0.000(3) 0.012(3) 0.000(2)
C14 0.018(3) 0.018(3) 0.030(3) 0.000(3) 0.011(2) -0.003(2)
C15 0.023(3) 0.028(3) 0.031(4) -0.003(3) 0.002(3) 0.001(2)
C16 0.024(3) 0.023(3) 0.044(4) -0.006(3) 0.009(3) 0.000(2)
C17 0.021(3) 0.019(3) 0.027(3) 0.001(3) 0.007(2) -0.004(2)
C18 0.029(3) 0.032(4) 0.048(5) 0.007(3) 0.014(3) 0.005(3)
C19 0.034(4) 0.037(4) 0.091(7) 0.020(4) 0.026(4) 0.016(3)
C20 0.023(4) 0.051(5) 0.115(8) 0.028(5) 0.027(4) 0.020(3)
C21 0.034(4) 0.045(4) 0.093(7) 0.021(4) 0.038(4) 0.010(3)
C22 0.019(3) 0.023(3) 0.040(4) 0.004(3) 0.008(3) 0.002(2)
C23 0.026(4) 0.021(4) 0.041(5) -0.012(4) 0.011(4) 0.014(3)
C24 0.065(7) 0.115(8) 0.088(8) -0.021(7) 0.009(6) 0.046(6)
C23B 0.068(10) 0.062(10) 0.062(10) -0.015(8) 0.024(8) -0.002(8)
C24B 0.076(12) 0.090(13) 0.089(13) -0.033(9) 0.020(9) 0.028(9)

loop_
_atom_type_symbol
_atom_type_description
_atom_type_scat_dispersion_real
_atom_type_scat_dispersion_imag
_atom_type_scat_source
C C 0.0033 0.0016 'International Tables Vol C Tables 4.2.6.8 and 6.1.1.4'
H H 0.0000 0.0000 'International Tables Vol C Tables 4.2.6.8 and 6.1.1.4'
Co Co 0.3494 0.9721 'International Tables Vol C Tables 4.2.6.8 and 6.1.1.4'
N N 0.0061 0.0033 'International Tables Vol C Tables 4.2.6.8 and 6.1.1.4'
O O 0.0106 0.0060 'International Tables Vol C Tables 4.2.6.8 and 6.1.1.4'

loop_
_geom_angle_atom_site_label_1
_geom_angle_atom_site_label_2
_geom_angle_atom_site_label_3
_geom_angle
_geom_angle_site_symmetry_1
_geom_angle_site_symmetry_3
O2 Co1 O1 161.14(15) 3_665 .
O2 Co1 N4 95.81(16) 3_665 .
O1 Co1 N4 94.00(15) . .
O2 Co1 O5 94.53(14) 3_665 1_665
O1 Co1 O5 96.63(15) . 1_665
N4 Co1 O5 112.15(16) . 1_665
O2 Co1 O6 85.79(13) 3_665 1_665
O1 Co1 O6 86.55(13) . 1_665
N4 Co1 O6 172.56(16) . 1_665
O5 Co1 O6 60.44(13) 1_665 1_665
O2 Co1 O6 83.15(14) 3_665 3
O1 Co1 O6 81.64(14) . 3
N4 Co1 O6 85.33(15) . 3
O5 Co1 O6 162.52(12) 1_665 3
O6 Co1 O6 102.08(11) 1_665 3
O2 Co1 C17 90.14(16) 3_665 1_665
O1 Co1 C17 91.85(15) . 1_665
N4 Co1 C17 142.47(18) . 1_665
O5 Co1 C17 30.32(15) 1_665 1_665
O6 Co1 C17 30.12(14) 1_665 1_665
O6 Co1 C17 132.20(15) 3 1_665
O2 Co1 Co1 81.19(10) 3_665 3_665
O1 Co1 Co1 80.58(10) . 3_665
N4 Co1 Co1 136.26(13) . 3_665
O5 Co1 Co1 111.58(10) 1_665 3_665
O6 Co1 Co1 51.14(10) 1_665 3_665
O6 Co1 Co1 50.94(8) 3 3_665
C17 Co1 Co1 81.26(13) 1_665 3_665
C1 O1 Co1 127.1(4) . .
C1 O2 Co1 126.1(3) . 3_665
C5 O3 C8 117.4(5) . .
C11 O4 C10 117.6(4) . .
C17 O5 Co1 93.7(3) . 1_445
C17 O6 Co1 84.9(3) . 1_445
C17 O6 Co1 162.8(3) . 3
Co1 O6 Co1 77.92(11) 1_445 3
C18 N4 C22 117.8(4) . .
C18 N4 Co1 123.4(3) . .
C22 N4 Co1 118.8(4) . .
O1 C1 O2 124.2(5) . .
O1 C1 C2 118.3(5) . .
O2 C1 C2 117.4(5) . .
C3 C2 C7 118.8(5) . .
C3 C2 C1 120.6(5) . .
C7 C2 C1 120.6(5) . .
C4 C3 C2 121.1(5) . .
C4 C3 H3 119.4 . .
C2 C3 H3 119.4 . .
C5 C4 C3 119.0(5) . .
C5 C4 H4 120.5 . .
C3 C4 H4 120.5 . .
O3 C5 C4 124.7(5) . .
O3 C5 C6 114.7(5) . .
C4 C5 C6 120.6(5) . .
C7 C6 C5 119.7(5) . .
C7 C6 H6 120.1 . .
C5 C6 H6 120.1 . .
C6 C7 C2 120.7(5) . .
C6 C7 H7 119.6 . .
C2 C7 H7 119.6 . .
O3 C8 C9 106.6(5) . .
O3 C8 H8A 110.4 . .
C9 C8 H8A 110.4 . .
O3 C8 H8B 110.4 . .
C9 C8 H8B 110.4 . .
H8A C8 H8B 108.6 . .
C10 C9 C8 112.5(5) . .
C10 C9 H9A 109.1 . .
C8 C9 H9A 109.1 . .
C10 C9 H9B 109.1 . .
C8 C9 H9B 109.1 . .
H9A C9 H9B 107.8 . .
O4 C10 C9 106.3(5) . .
O4 C10 H10A 110.5 . .
C9 C10 H10A 110.5 . .
O4 C10 H10B 110.5 . .
C9 C10 H10B 110.5 . .
H10A C10 H10B 108.7 . .
O4 C11 C12 125.4(5) . .
O4 C11 C16 115.4(5) . .
C12 C11 C16 119.2(5) . .
C11 C12 C13 119.1(5) . .
C11 C12 H12 120.4 . .
C13 C12 H12 120.4 . .
C14 C13 C12 122.1(5) . .
C14 C13 H13 119.0 . .
C12 C13 H13 119.0 . .
C13 C14 C15 118.8(5) . .
C13 C14 C17 121.4(5) . .
C15 C14 C17 119.8(5) . .
C16 C15 C14 119.9(5) . .
C16 C15 H15 120.1 . .
C14 C15 H15 120.1 . .
C15 C16 C11 121.0(5) . .
C15 C16 H16 119.5 . .
C11 C16 H16 119.5 . .
O6 C17 O5 121.0(5) . .
O6 C17 C14 118.5(5) . .
O5 C17 C14 120.5(5) . .
O6 C17 Co1 65.0(3) . 1_445
O5 C17 Co1 56.0(3) . 1_445
C14 C17 Co1 176.4(4) . 1_445
N4 C18 C19 122.9(5) . .
N4 C18 H18 118.6 . .
C19 C18 H18 118.6 . .
C18 C19 C20 119.3(6) . .
C18 C19 H19 120.4 . .
C20 C19 H19 120.4 . .
C21 C20 C19 118.2(5) . .
C21 C20 C23 119.1(6) . .
C19 C20 C23 122.5(6) . .
C21 C20 C23B 114.2(11) . .
C19 C20 C23B 113.5(10) . .
C23 C20 C23B 43.2(6) . .
C20 C21 C22 119.2(5) . .
C20 C21 H21 120.4 . .
C22 C21 H21 120.4 . .
N4 C22 C21 122.7(5) . .
N4 C22 H22 118.7 . .
C21 C22 H22 118.7 . .
C24 C23 C23 120.1(9) . 3_575
C24 C23 C20 114.0(7) . .
C23 C23 C20 106.6(7) 3_575 .
C24 C23 H23A 104.9 . .
C23 C23 H23A 104.9 3_575 .
C20 C23 H23A 104.9 . .
C23 C24 H24A 109.5 . .
C23 C24 H24B 109.5 . .
H24A C24 H24B 109.5 . .
C23 C24 H24C 109.5 . .
H24A C24 H24C 109.5 . .
H24B C24 H24C 109.5 . .
C23B C23B C24B 96(2) 3_575 .
C23B C23B C20 103.8(10) 3_575 .
C24B C23B C20 123.2(19) . .
C23B C23B H23B 110.8 3_575 .
C24B C23B H23B 110.8 . .
C20 C23B H23B 110.8 . .
C23B C24B H24D 109.5 . .
C23B C24B H24E 109.5 . .
H24D C24B H24E 109.5 . .
C23B C24B H24F 109.5 . .
H24D C24B H24F 109.5 . .
H24E C24B H24F 109.5 . .

loop_
_geom_bond_atom_site_label_1
_geom_bond_atom_site_label_2
_geom_bond_distance
_geom_bond_site_symmetry_2
Co1 O2 1.996(4) 3_665
Co1 O1 2.006(4) .
Co1 N4 2.074(4) .
Co1 O5 2.087(4) 1_665
Co1 O6 2.286(3) 1_665
Co1 O6 2.293(4) 3
Co1 C17 2.512(5) 1_665
Co1 Co1 2.8790(14) 3_665
O1 C1 1.264(6) .
O2 C1 1.283(6) .
O2 Co1 1.996(4) 3_665
O3 C5 1.367(6) .
O3 C8 1.424(6) .
O4 C11 1.352(6) .
O4 C10 1.445(7) .
O5 C17 1.271(6) .
O5 Co1 2.087(4) 1_445
O6 C17 1.266(6) .
O6 Co1 2.286(3) 1_445
O6 Co1 2.293(4) 3
N4 C18 1.328(7) .
N4 C22 1.340(6) .
C1 C2 1.479(7) .
C2 C3 1.391(7) .
C2 C7 1.391(7) .
C3 C4 1.384(7) .
C3 H3 0.9500 .
C4 C5 1.382(8) .
C4 H4 0.9500 .
C5 C6 1.393(8) .
C6 C7 1.370(7) .
C6 H6 0.9500 .
C7 H7 0.9500 .
C8 C9 1.515(7) .
C8 H8A 0.9900 .
C8 H8B 0.9900 .
C9 C10 1.510(7) .
C9 H9A 0.9900 .
C9 H9B 0.9900 .
C10 H10A 0.9900 .
C10 H10B 0.9900 .
C11 C12 1.390(7) .
C11 C16 1.394(8) .
C12 C13 1.389(7) .
C12 H12 0.9500 .
C13 C14 1.377(7) .
C13 H13 0.9500 .
C14 C15 1.394(7) .
C14 C17 1.497(7) .
C15 C16 1.384(7) .
C15 H15 0.9500 .
C16 H16 0.9500 .
C17 Co1 2.512(5) 1_445
C18 C19 1.378(7) .
C18 H18 0.9500 .
C19 C20 1.380(8) .
C19 H19 0.9500 .
C20 C21 1.379(9) .
C20 C23 1.562(8) .
C20 C23B 1.594(12) .
C21 C22 1.379(7) .
C21 H21 0.9500 .
C22 H22 0.9500 .
C23 C24 1.498(12) .
C23 C23 1.497(13) 3_575
C23 H23A 1.0000 .
C24 H24A 0.9800 .
C24 H24B 0.9800 .
C24 H24C 0.9800 .
C23B C23B 1.492(16) 3_575
C23B C24B 1.534(15) .
C23B H23B 1.0000 .
C24B H24D 0.9800 .
C24B H24E 0.9800 .
C24B H24F 0.9800 .
